data_7042365
loop_
_publ_author_name
'Bennington, Michael S.'
'Feltham, Humphrey L. C.'
'Buxton, Zo\"e J'
'White, Nicholas G.'
'Brooker, Sally'

_publ_section_title
;
 Tuneable reversible redox of cobalt(iii) carbazole complexes.
;
_journal_issue 14
_journal_name_full 'Dalton transactions (Cambridge, England : 2003)'
_journal_page_first 4696
_journal_page_last 4710
_journal_paper_doi 10.1039/c7dt00295e
_journal_volume 46
_journal_year 2017
_chemical_compound_source synthesized
_chemical_formula_moiety 'C60 H44 Co N14, B F4, 0.5(C3 H7 N O), 0.5(H2 O) '
_chemical_formula_sum 'C61.5 H48.5 B Co F4 N14.5 O'
_chemical_formula_weight 1152.40
_space_group_IT_number 14
_symmetry_cell_setting monoclinic
_symmetry_space_group_name_Hall '-P 2yn'
_symmetry_space_group_name_H-M 'P 1 21/n 1'
_atom_sites_solution_hydrogens difmap
_atom_sites_solution_primary direct
_audit_update_record
;
2016-10-17 deposited with the CCDC.
2017-03-07 downloaded from the CCDC.
;
_cell_angle_alpha 90
_cell_angle_beta 107.976(2)
_cell_angle_gamma 90
_cell_formula_units_Z 8
_cell_length_a 17.3437(3)
_cell_length_b 24.7996(4)
_cell_length_c 26.5881(5)
_cell_measurement_reflns_used 51951
_cell_measurement_temperature 100
_cell_measurement_theta_max 29.5
_cell_measurement_theta_min 3.21
_cell_volume 10877.8(4)
_computing_cell_refinement 'CrysAlisPro, (Agilent, 2011)'
_computing_data_collection 'SuperNova, (Oxford Diffraction, 2010)'
_computing_data_reduction 'CrysAlisPro, (Agilent, 2011)'
_computing_publication_material 'CRYSTALS (Betteridge et al., 2003)'
_computing_structure_refinement 'CRYSTALS (Betteridge et al., 2003)'
_computing_structure_solution 'SHELXS 97 (Sheldrick, 1997)'
_diffrn_ambient_temperature 100
_diffrn_measured_fraction_theta_full 0.984
_diffrn_measured_fraction_theta_max 0.912
_diffrn_measurement_device Serial
_diffrn_measurement_device_type 'SuperNova, Dual, Cu at zero, Atlas'
_diffrn_measurement_method \w/2\q
_diffrn_radiation_monochromator mirror
_diffrn_radiation_type 'Mo K\a'
_diffrn_radiation_wavelength 0.71073
_diffrn_reflns_av_R_equivalents 0.029
_diffrn_reflns_limit_h_max 24
_diffrn_reflns_limit_h_min -24
_diffrn_reflns_limit_k_max 34
_diffrn_reflns_limit_k_min -34
_diffrn_reflns_limit_l_max 35
_diffrn_reflns_limit_l_min -36
_diffrn_reflns_number 175733
_diffrn_reflns_theta_full 25.286
_diffrn_reflns_theta_max 29.748
_diffrn_reflns_theta_min 2.867
_diffrn_standards_number 0
_exptl_absorpt_coefficient_mu 0.388
_exptl_absorpt_correction_T_max 1.00000
_exptl_absorpt_correction_T_min 0.83
_exptl_absorpt_correction_type multi-scan
_exptl_absorpt_process_details 'SCALE3 ABSPACK'
_exptl_crystal_colour blue
_exptl_crystal_density_diffrn 1.407
_exptl_crystal_density_method 'not measured'
_exptl_crystal_description block
_exptl_crystal_F_000 4760
_exptl_crystal_size_max 0.51
_exptl_crystal_size_mid 0.30
_exptl_crystal_size_min 0.21
_refine_diff_density_max 1.02
_refine_diff_density_min -0.67
_refine_ls_extinction_method None
_refine_ls_goodness_of_fit_ref 0.9564
_refine_ls_hydrogen_treatment mixed
_refine_ls_matrix_type full
_refine_ls_number_parameters 1501
_refine_ls_number_reflns 27139
_refine_ls_number_restraints 2
_refine_ls_R_factor_all 0.0696
_refine_ls_R_factor_gt 0.0582
_refine_ls_shift/su_max 0.0024461
_refine_ls_shift/su_mean 0.0000470
_refine_ls_structure_factor_coef Fsqd
_refine_ls_weighting_details
;
 Method, part 1, Chebychev polynomial, (Watkin, 1994, Prince, 1982) 
 [weight] = 1.0/[A~0~*T~0~(x)+A~1~*T~1~(x) ... +A~n-1~]*T~n-1~(x)] 
 where A~i~ are the Chebychev coefficients listed below and x= Fcalc/Fmax 
 Method = Robust Weighting (Prince, 1982) 
 W = [weight] * [1-(deltaF/6*sigmaF)^2^]^2^ 
 A~i~ are: 
 0.143E+04 0.235E+04 0.141E+04 556. 116. 
;
_refine_ls_weighting_scheme calc
_refine_ls_wR_factor_all 0.1517
_refine_ls_wR_factor_gt 0.1409
_refine_ls_wR_factor_ref 0.1516
_reflns_limit_h_max 22
_reflns_limit_h_min -24
_reflns_limit_k_max 34
_reflns_limit_k_min 0
_reflns_limit_l_max 36
_reflns_limit_l_min 0
_reflns_number_gt 23001
_reflns_number_total 28282
_reflns_threshold_expression I>2.0\s(I)
_oxford_diffrn_Wilson_B_factor 1.54
_oxford_diffrn_Wilson_scale 0.74
_oxford_refine_ls_r_factor_ref 0.0695
_oxford_refine_ls_scale 1.210(3)
_oxford_reflns_number_all 27154
_oxford_reflns_threshold_expression_ref I>-3.0\s(I)
_cod_data_source_file c7dt00295e2.cif
_cod_data_source_block ZJB054_compound3
_cod_depositor_comments
;
Adding full bibliography for 7042363--7042366.cif.

2017-11-11
Z value and formula fixed to values more according to usual
chemical conventions.                 miguel
;
_cod_original_formula_sum 'C123 H97 B2 Co2 F8 N29 O2'
_cod_original_formula_weight 2304.80
_cod_original_formula_moiety '2(C60 H44 Co N14), 2(B F4), C3 H7 N O, H2 O '
_cod_original_formula_units_Z 4
_cod_original_cell_volume 10877.7(2)
_cod_original_sg_symbol_H-M 'P 1 21/n 1 '
_cod_database_code 7042365

loop_
_symmetry_equiv_pos_as_xyz
x,y,z
-x,-y,-z
-x+1/2,y+1/2,-z+1/2
x+1/2,-y+1/2,z+1/2

loop_
_atom_site_label
_atom_site_type_symbol
_atom_site_fract_x
_atom_site_fract_y
_atom_site_fract_z
_atom_site_U_iso_or_equiv
_atom_site_occupancy
_atom_site_adp_type
_atom_site_refinement_flags_posn
C101 C 0.40370(18) 0.31313(12) 0.41193(12) 0.0318 1.0000 Uani .
C102 C 0.3396(2) 0.33835(15) 0.42341(14) 0.0430 1.0000 Uani .
C103 C 0.2650(2) 0.31448(18) 0.40938(14) 0.0493 1.0000 Uani .
C104 C 0.25325(19) 0.26557(18) 0.38491(14) 0.0493 1.0000 Uani .
C105 C 0.31787(17) 0.23878(14) 0.37390(11) 0.0342 1.0000 Uani .
C106 C 0.39295(15) 0.26281(11) 0.38724(9) 0.0216 1.0000 Uani .
C107 C 0.46380(14) 0.23568(10) 0.37558(9) 0.0199 1.0000 Uani .
N108 N 0.52265(12) 0.21577(8) 0.42487(8) 0.0181 1.0000 Uani .
N109 N 0.58098(11) 0.24815(8) 0.45317(7) 0.0165 1.0000 Uani .
N110 N 0.62002(11) 0.22021(8) 0.49633(7) 0.0146 1.0000 Uani .
C111 C 0.52135(15) 0.16824(10) 0.44859(10) 0.0237 1.0000 Uani .
C112 C 0.58528(15) 0.17046(10) 0.49499(9) 0.0204 1.0000 Uani .
C113 C 0.61275(15) 0.13128(10) 0.53697(10) 0.0226 1.0000 Uani .
C114 C 0.58509(18) 0.07789(11) 0.53072(11) 0.0296 1.0000 Uani .
C115 C 0.60841(19) 0.04096(11) 0.57231(12) 0.0321 1.0000 Uani .
C116 C 0.65892(17) 0.05621(10) 0.62138(11) 0.0267 1.0000 Uani .
C117 C 0.68825(15) 0.10900(10) 0.62853(9) 0.0211 1.0000 Uani .
C118 C 0.66628(14) 0.14656(9) 0.58618(9) 0.0186 1.0000 Uani .
N119 N 0.70088(11) 0.19639(8) 0.60067(7) 0.0160 1.0000 Uani .
C120 C 0.74616(13) 0.19166(9) 0.65300(8) 0.0157 1.0000 Uani .
C121 C 0.74001(14) 0.13874(10) 0.67266(9) 0.0197 1.0000 Uani .
C122 C 0.77938(17) 0.12608(11) 0.72566(10) 0.0260 1.0000 Uani .
C123 C 0.82503(18) 0.16531(11) 0.75886(10) 0.0290 1.0000 Uani .
C124 C 0.83281(16) 0.21674(11) 0.73940(9) 0.0251 1.0000 Uani .
C125 C 0.79439(14) 0.23058(10) 0.68652(9) 0.0188 1.0000 Uani .
C126 C 0.80492(13) 0.28330(9) 0.66582(9) 0.0167 1.0000 Uani .
C127 C 0.85037(14) 0.32701(10) 0.69067(9) 0.0202 1.0000 Uani .
N128 N 0.76764(11) 0.29853(8) 0.61471(7) 0.0154 1.0000 Uani .
N129 N 0.78718(12) 0.34906(8) 0.60701(8) 0.0191 1.0000 Uani .
N130 N 0.83718(12) 0.36533(8) 0.65328(8) 0.0199 1.0000 Uani .
C131 C 0.86903(15) 0.42083(10) 0.65780(10) 0.0243 1.0000 Uani .
C132 C 0.94387(16) 0.42602(11) 0.64087(11) 0.0255 1.0000 Uani .
C133 C 1.01266(18) 0.45087(14) 0.67415(13) 0.0373 1.0000 Uani .
C134 C 1.08092(19) 0.45810(16) 0.65721(15) 0.0454 1.0000 Uani .
C135 C 1.08077(18) 0.44105(14) 0.60785(15) 0.0412 1.0000 Uani .
C136 C 1.01180(19) 0.41672(13) 0.57473(13) 0.0363 1.0000 Uani .
C137 C 0.94337(17) 0.40956(11) 0.59074(12) 0.0306 1.0000 Uani .
C151 C 0.4237(3) 0.14930(17) 0.5801(2) 0.0747 1.0000 Uani .
C152 C 0.3915(3) 0.10993(19) 0.5409(3) 0.0897 1.0000 Uani .
C153 C 0.3328(3) 0.1225(2) 0.4971(2) 0.0718 1.0000 Uani .
C154 C 0.3028(3) 0.1737(2) 0.48916(19) 0.0736 1.0000 Uani .
C155 C 0.3341(3) 0.21267(17) 0.52679(17) 0.0589 1.0000 Uani .
C156 C 0.39533(16) 0.20086(12) 0.57362(13) 0.0318 1.0000 Uani .
C157 C 0.43354(16) 0.24507(12) 0.61175(11) 0.0288 1.0000 Uani .
N158 N 0.49297(12) 0.27441(9) 0.59254(8) 0.0209 1.0000 Uani .
N159 N 0.56484(12) 0.25209(8) 0.59822(8) 0.0187 1.0000 Uani .
N160 N 0.59920(11) 0.28319(8) 0.57043(7) 0.0161 1.0000 Uani .
C161 C 0.47949(14) 0.31851(10) 0.56165(9) 0.0205 1.0000 Uani .
C162 C 0.54908(14) 0.32455(9) 0.54738(9) 0.0169 1.0000 Uani .
C163 C 0.57039(14) 0.36583(9) 0.51540(9) 0.0186 1.0000 Uani .
C164 C 0.52216(16) 0.41174(10) 0.49875(10) 0.0238 1.0000 Uani .
C165 C 0.54391(18) 0.45182(10) 0.46857(11) 0.0281 1.0000 Uani .
C166 C 0.61511(17) 0.44840(10) 0.45573(10) 0.0257 1.0000 Uani .
C167 C 0.66451(15) 0.40343(10) 0.47235(9) 0.0200 1.0000 Uani .
C168 C 0.64098(14) 0.36128(9) 0.50079(9) 0.0164 1.0000 Uani .
N169 N 0.69526(11) 0.31922(8) 0.51091(7) 0.0148 1.0000 Uani .
C170 C 0.75616(13) 0.33470(9) 0.49079(9) 0.0170 1.0000 Uani .
C171 C 0.74070(15) 0.38638(10) 0.46638(9) 0.0202 1.0000 Uani .
C172 C 0.79528(17) 0.40949(11) 0.44375(10) 0.0257 1.0000 Uani .
C173 C 0.86524(16) 0.38142(11) 0.44553(11) 0.0275 1.0000 Uani .
C174 C 0.88072(15) 0.33069(11) 0.46918(10) 0.0239 1.0000 Uani .
C175 C 0.82667(14) 0.30636(10) 0.49205(9) 0.0192 1.0000 Uani .
C176 C 0.84047(14) 0.25269(10) 0.51411(9) 0.0203 1.0000 Uani .
C177 C 0.89782(16) 0.21449(11) 0.51280(10) 0.0263 1.0000 Uani .
N178 N 0.79127(12) 0.22899(8) 0.53963(8) 0.0178 1.0000 Uani .
N179 N 0.81537(13) 0.17897(9) 0.55364(9) 0.0237 1.0000 Uani .
N180 N 0.87933(14) 0.17083(10) 0.53691(9) 0.0273 1.0000 Uani .
C181 C 0.9184(2) 0.11707(13) 0.54457(14) 0.0410 1.0000 Uani .
C182 C 0.8657(3) 0.07615(14) 0.51001(17) 0.0505 1.0000 Uani .
C183 C 0.8016(3) 0.05212(16) 0.52376(19) 0.0583 1.0000 Uani .
C184 C 0.7542(3) 0.01326(18) 0.4923(2) 0.0705 1.0000 Uani .
C185 C 0.7679(4) -0.0019(2) 0.4459(3) 0.0883 1.0000 Uani .
C186 C 0.8280(5) 0.0216(3) 0.4311(3) 0.1084 1.0000 Uani .
C187 C 0.8766(4) 0.0609(2) 0.4625(2) 0.0872 1.0000 Uani .
O201 O 0.51410(16) 0.41279(11) 0.27324(11) 0.0514 1.0000 Uani .
C202 C 0.4685(2) 0.45168(14) 0.26691(14) 0.0400 1.0000 Uani .
N203 N 0.42156(16) 0.46930(11) 0.22029(11) 0.0371 1.0000 Uani .
C204 C 0.4205(2) 0.44152(15) 0.17177(14) 0.0455 1.0000 Uani .
C205 C 0.3676(2) 0.51574(16) 0.21451(18) 0.0549 1.0000 Uani .
O211 O 0.56235(15) 0.34349(10) 0.35637(10) 0.0408 1.0000 Uani D
C1 C 0.14037(19) 0.19611(16) 0.67808(15) 0.0463 1.0000 Uani .
C2 C 0.0702(2) 0.18423(18) 0.69117(17) 0.0549 1.0000 Uani .
C3 C 0.0019(2) 0.21669(18) 0.67197(17) 0.0529 1.0000 Uani .
C4 C 0.00338(18) 0.26087(15) 0.64042(14) 0.0424 1.0000 Uani .
C5 C 0.07415(18) 0.27351(13) 0.62814(12) 0.0338 1.0000 Uani .
C6 C 0.14248(16) 0.24129(13) 0.64672(11) 0.0312 1.0000 Uani .
C7 C 0.21947(16) 0.25507(13) 0.63415(10) 0.0302 1.0000 Uani .
N8 N 0.28320(12) 0.27355(9) 0.68184(8) 0.0239 1.0000 Uani .
N9 N 0.32658(12) 0.23643(9) 0.71474(8) 0.0206 1.0000 Uani .
N10 N 0.37238(11) 0.26356(8) 0.75614(7) 0.0170 1.0000 Uani .
C11 C 0.29975(15) 0.32382(11) 0.70101(10) 0.0247 1.0000 Uani .
C12 C 0.35817(14) 0.31770(10) 0.74965(9) 0.0202 1.0000 Uani .
C13 C 0.39938(15) 0.35772(10) 0.78837(10) 0.0224 1.0000 Uani .
C14 C 0.38632(17) 0.41336(11) 0.77903(11) 0.0288 1.0000 Uani .
C15 C 0.42538(19) 0.45156(12) 0.81684(12) 0.0325 1.0000 Uani .
C16 C 0.47707(18) 0.43569(11) 0.86571(11) 0.0298 1.0000 Uani .
C17 C 0.49050(16) 0.38098(10) 0.87642(10) 0.0232 1.0000 Uani .
C18 C 0.45295(14) 0.34160(9) 0.83725(9) 0.0186 1.0000 Uani .
N19 N 0.47458(11) 0.28997(8) 0.85497(7) 0.0166 1.0000 Uani .
C20 C 0.52435(14) 0.29537(10) 0.90624(9) 0.0190 1.0000 Uani .
C21 C 0.53652(16) 0.35050(10) 0.92181(10) 0.0235 1.0000 Uani .
C22 C 0.5835(2) 0.36436(12) 0.97299(11) 0.0352 1.0000 Uani .
C23 C 0.6180(2) 0.32384(13) 1.00835(12) 0.0430 1.0000 Uani .
C24 C 0.60791(19) 0.26973(12) 0.99294(11) 0.0342 1.0000 Uani .
C25 C 0.56164(15) 0.25444(10) 0.94199(9) 0.0209 1.0000 Uani .
C26 C 0.55329(14) 0.19856(10) 0.92557(9) 0.0187 1.0000 Uani .
C27 C 0.58920(14) 0.15273(10) 0.95198(9) 0.0191 1.0000 Uani .
N28 N 0.50508(11) 0.18182(8) 0.87684(7) 0.0166 1.0000 Uani .
N29 N 0.50932(12) 0.12856(9) 0.87257(8) 0.0216 1.0000 Uani .
N30 N 0.56059(12) 0.11190(9) 0.91825(8) 0.0207 1.0000 Uani .
C31 C 0.58525(15) 0.05450(10) 0.92331(10) 0.0240 1.0000 Uani .
C32 C 0.65338(16) 0.04587(10) 0.90049(11) 0.0268 1.0000 Uani .
C33 C 0.72888(17) 0.02837(12) 0.93247(13) 0.0322 1.0000 Uani .
C34 C 0.79137(18) 0.02055(13) 0.91095(15) 0.0398 1.0000 Uani .
C35 C 0.7788(2) 0.03161(14) 0.85757(17) 0.0471 1.0000 Uani .
C36 C 0.7034(2) 0.04757(14) 0.82521(15) 0.0454 1.0000 Uani .
C37 C 0.64060(19) 0.05514(12) 0.84688(12) 0.0339 1.0000 Uani .
C51 C 0.1425(2) 0.37985(14) 0.88920(15) 0.0442 1.0000 Uani .
C52 C 0.0790(2) 0.41183(16) 0.85915(18) 0.0535 1.0000 Uani .
C53 C 0.0409(2) 0.39822(16) 0.80635(18) 0.0523 1.0000 Uani .
C54 C 0.0654(2) 0.35427(16) 0.78450(17) 0.0540 1.0000 Uani .
C55 C 0.1290(2) 0.32180(15) 0.81509(15) 0.0461 1.0000 Uani .
C56 C 0.16672(18) 0.33426(13) 0.86699(13) 0.0367 1.0000 Uani .
C57 C 0.22978(18) 0.29961(13) 0.90354(13) 0.0344 1.0000 Uani .
N58 N 0.26270(13) 0.25772(10) 0.87718(9) 0.0253 1.0000 Uani .
N59 N 0.33390(12) 0.26665(9) 0.86973(8) 0.0218 1.0000 Uani .
N60 N 0.34688(12) 0.22401(8) 0.84336(8) 0.0194 1.0000 Uani .
C61 C 0.22981(15) 0.21062(11) 0.85653(10) 0.0254 1.0000 Uani .
C62 C 0.28404(14) 0.18836(10) 0.83403(10) 0.0219 1.0000 Uani .
C63 C 0.28044(15) 0.13876(11) 0.80511(10) 0.0238 1.0000 Uani .
C64 C 0.21817(17) 0.10132(12) 0.80011(12) 0.0309 1.0000 Uani .
C65 C 0.21363(18) 0.05385(13) 0.77115(13) 0.0354 1.0000 Uani .
C66 C 0.27087(18) 0.04217(12) 0.74639(12) 0.0322 1.0000 Uani .
C67 C 0.33493(16) 0.07842(11) 0.75148(10) 0.0255 1.0000 Uani .
C68 C 0.33906(14) 0.12698(10) 0.78038(9) 0.0212 1.0000 Uani .
N69 N 0.40506(12) 0.15755(8) 0.77973(8) 0.0183 1.0000 Uani .
C70 C 0.44477(15) 0.12871(9) 0.75139(9) 0.0202 1.0000 Uani .
C71 C 0.40426(16) 0.07900(10) 0.73292(10) 0.0234 1.0000 Uani .
C72 C 0.43623(19) 0.04315(11) 0.70420(11) 0.0311 1.0000 Uani .
C73 C 0.50778(19) 0.05603(11) 0.69418(11) 0.0314 1.0000 Uani .
C74 C 0.54713(17) 0.10532(11) 0.71121(11) 0.0275 1.0000 Uani .
C75 C 0.51596(15) 0.14248(10) 0.73987(9) 0.0215 1.0000 Uani .
C76 C 0.55352(14) 0.19479(10) 0.75543(9) 0.0187 1.0000 Uani .
C77 C 0.61222(14) 0.22179(10) 0.74024(9) 0.0210 1.0000 Uani .
N78 N 0.52975(11) 0.22893(8) 0.78824(7) 0.0165 1.0000 Uani .
N79 N 0.57067(12) 0.27508(8) 0.79410(8) 0.0189 1.0000 Uani .
N80 N 0.62007(12) 0.26975(9) 0.76474(8) 0.0207 1.0000 Uani .
C81 C 0.66631(14) 0.31729(11) 0.75826(10) 0.0238 1.0000 Uani .
C82 C 0.61585(15) 0.35467(10) 0.71573(10) 0.0224 1.0000 Uani .
C83 C 0.65086(17) 0.37955(11) 0.68140(11) 0.0277 1.0000 Uani .
C84 C 0.60628(19) 0.41531(11) 0.64334(11) 0.0317 1.0000 Uani .
C85 C 0.52685(19) 0.42704(11) 0.63940(11) 0.0308 1.0000 Uani .
C86 C 0.49150(18) 0.40280(14) 0.67371(12) 0.0356 1.0000 Uani .
C87 C 0.53583(16) 0.36690(13) 0.71156(12) 0.0329 1.0000 Uani .
Co1 Co 0.439606(17) 0.223833(12) 0.816997(12) 0.0147 1.0000 Uani .
Co101 Co 0.696462(17) 0.257809(12) 0.555673(11) 0.0135 1.0000 Uani .
B1 B 0.2821(2) 0.40027(13) 0.57081(13) 0.0296 1.0000 Uani .
F14 F 0.20781(11) 0.41772(11) 0.53758(7) 0.0528 1.0000 Uani .
F12 F 0.29230(11) 0.42076(9) 0.62105(7) 0.0414 1.0000 Uani .
F11 F 0.34375(10) 0.41690(7) 0.55146(7) 0.0357 1.0000 Uani .
F13 F 0.2837(2) 0.34439(9) 0.57334(13) 0.0841 1.0000 Uani .
B2 B 0.3433(2) 0.08905(12) 0.32576(13) 0.0297 1.0000 Uani .
F21 F 0.34038(15) 0.04691(8) 0.29069(8) 0.0519 1.0000 Uani .
F22 F 0.40558(11) 0.08064(8) 0.37183(7) 0.0415 1.0000 Uani .
F24 F 0.26984(13) 0.09271(9) 0.33637(10) 0.0529 1.0000 Uani .
F23 F 0.35574(11) 0.13743(7) 0.30191(7) 0.0343 1.0000 Uani .
H1011 H 0.4547 0.3296 0.4212 0.0395 1.0000 Uiso R
H1021 H 0.3494 0.3722 0.4416 0.0524 1.0000 Uiso R
H1031 H 0.2197 0.3318 0.4161 0.0592 1.0000 Uiso R
H1041 H 0.2011 0.2493 0.3753 0.0591 1.0000 Uiso R
H1051 H 0.3116 0.2046 0.3590 0.0425 1.0000 Uiso R
H1071 H 0.4462 0.2050 0.3534 0.0247 1.0000 Uiso R
H1072 H 0.4898 0.2609 0.3586 0.0253 1.0000 Uiso R
H1111 H 0.4843 0.1405 0.4353 0.0284 1.0000 Uiso R
H1141 H 0.5525 0.0670 0.4983 0.0365 1.0000 Uiso R
H1151 H 0.5890 0.0051 0.5670 0.0385 1.0000 Uiso R
H1161 H 0.6756 0.0319 0.6502 0.0328 1.0000 Uiso R
H1221 H 0.7748 0.0906 0.7372 0.0309 1.0000 Uiso R
H1231 H 0.8519 0.1574 0.7951 0.0360 1.0000 Uiso R
H1241 H 0.8650 0.2434 0.7610 0.0305 1.0000 Uiso R
H1271 H 0.8827 0.3305 0.7265 0.0257 1.0000 Uiso R
H1311 H 0.8820 0.4321 0.6942 0.0306 1.0000 Uiso R
H1312 H 0.8263 0.4462 0.6367 0.0283 1.0000 Uiso R
H1331 H 1.0135 0.4628 0.7091 0.0456 1.0000 Uiso R
H1341 H 1.1261 0.4759 0.6792 0.0558 1.0000 Uiso R
H1351 H 1.1258 0.4449 0.5969 0.0491 1.0000 Uiso R
H1361 H 1.0133 0.4060 0.5401 0.0458 1.0000 Uiso R
H1371 H 0.8942 0.3941 0.5668 0.0373 1.0000 Uiso R
H1511 H 0.4680 0.1401 0.6115 0.0878 1.0000 Uiso R
H1521 H 0.4109 0.0738 0.5450 0.1046 1.0000 Uiso R
H1531 H 0.3128 0.0951 0.4724 0.0877 1.0000 Uiso R
H1541 H 0.2600 0.1825 0.4571 0.0861 1.0000 Uiso R
H1551 H 0.3154 0.2497 0.5215 0.0696 1.0000 Uiso R
H1571 H 0.4618 0.2299 0.6465 0.0363 1.0000 Uiso R
H1572 H 0.3908 0.2705 0.6135 0.0363 1.0000 Uiso R
H1611 H 0.4310 0.3394 0.5527 0.0263 1.0000 Uiso R
H1641 H 0.4735 0.4153 0.5081 0.0293 1.0000 Uiso R
H1651 H 0.5092 0.4810 0.4572 0.0347 1.0000 Uiso R
H1661 H 0.6307 0.4757 0.4365 0.0308 1.0000 Uiso R
H1721 H 0.7835 0.4428 0.4280 0.0322 1.0000 Uiso R
H1731 H 0.9026 0.3969 0.4306 0.0342 1.0000 Uiso R
H1741 H 0.9275 0.3118 0.4693 0.0289 1.0000 Uiso R
H1771 H 0.9397 0.2178 0.4971 0.0324 1.0000 Uiso R
H1812 H 0.9278 0.1070 0.5817 0.0495 1.0000 Uiso R
H1811 H 0.9686 0.1196 0.5356 0.0491 1.0000 Uiso R
H1831 H 0.7929 0.0635 0.5566 0.0709 1.0000 Uiso R
H1841 H 0.7088 -0.0025 0.5018 0.0846 1.0000 Uiso R
H1851 H 0.7332 -0.0293 0.4234 0.1075 1.0000 Uiso R
H1861 H 0.8371 0.0118 0.3989 0.1306 1.0000 Uiso R
H1871 H 0.9187 0.0784 0.4520 0.1051 1.0000 Uiso R
H2021 H 0.4691 0.4708 0.2993 0.0475 1.0000 Uiso R
H2041 H 0.4112 0.4661 0.1413 0.0691 1.0000 Uiso R
H2043 H 0.4724 0.4211 0.1769 0.0710 1.0000 Uiso R
H2042 H 0.3737 0.4159 0.1598 0.0707 1.0000 Uiso R
H2051 H 0.3788 0.5422 0.1897 0.0844 1.0000 Uiso R
H2053 H 0.3751 0.5322 0.2499 0.0853 1.0000 Uiso R
H2052 H 0.3105 0.5043 0.1995 0.0852 1.0000 Uiso R
H11 H 0.1872 0.1740 0.6902 0.0570 1.0000 Uiso R
H21 H 0.0675 0.1537 0.7124 0.0665 1.0000 Uiso R
H31 H -0.0449 0.2087 0.6809 0.0650 1.0000 Uiso R
H41 H -0.0427 0.2827 0.6279 0.0510 1.0000 Uiso R
H51 H 0.0760 0.3039 0.6080 0.0405 1.0000 Uiso R
H71 H 0.2432 0.2241 0.6218 0.0380 1.0000 Uiso R
H72 H 0.2113 0.2843 0.6093 0.0382 1.0000 Uiso R
H111 H 0.2771 0.3557 0.6843 0.0307 1.0000 Uiso R
H141 H 0.3491 0.4247 0.7466 0.0350 1.0000 Uiso R
H151 H 0.4179 0.4885 0.8091 0.0396 1.0000 Uiso R
H161 H 0.5013 0.4614 0.8910 0.0366 1.0000 Uiso R
H221 H 0.5926 0.4012 0.9829 0.0431 1.0000 Uiso R
H231 H 0.6479 0.3323 1.0428 0.0512 1.0000 Uiso R
H241 H 0.6328 0.2423 1.0167 0.0408 1.0000 Uiso R
H271 H 0.6261 0.1495 0.9854 0.0246 1.0000 Uiso R
H312 H 0.5376 0.0300 0.9077 0.0281 1.0000 Uiso R
H311 H 0.6059 0.0467 0.9611 0.0293 1.0000 Uiso R
H331 H 0.7369 0.0216 0.9693 0.0408 1.0000 Uiso R
H341 H 0.8423 0.0085 0.9333 0.0487 1.0000 Uiso R
H351 H 0.8216 0.0290 0.8435 0.0566 1.0000 Uiso R
H361 H 0.6966 0.0541 0.7887 0.0561 1.0000 Uiso R
H371 H 0.5880 0.0672 0.8248 0.0431 1.0000 Uiso R
H511 H 0.1704 0.3897 0.9270 0.0556 1.0000 Uiso R
H521 H 0.0600 0.4436 0.8748 0.0658 1.0000 Uiso R
H531 H -0.0069 0.4187 0.7858 0.0647 1.0000 Uiso R
H541 H 0.0401 0.3455 0.7470 0.0670 1.0000 Uiso R
H551 H 0.1456 0.2914 0.7994 0.0569 1.0000 Uiso R
H572 H 0.2034 0.2818 0.9268 0.0425 1.0000 Uiso R
H571 H 0.2743 0.3237 0.9243 0.0431 1.0000 Uiso R
H611 H 0.1810 0.1970 0.8570 0.0321 1.0000 Uiso R
H641 H 0.1805 0.1085 0.8178 0.0373 1.0000 Uiso R
H651 H 0.1714 0.0291 0.7696 0.0424 1.0000 Uiso R
H661 H 0.2674 0.0110 0.7272 0.0390 1.0000 Uiso R
H721 H 0.4097 0.0107 0.6918 0.0376 1.0000 Uiso R
H731 H 0.5315 0.0325 0.6758 0.0382 1.0000 Uiso R
H741 H 0.5941 0.1138 0.7024 0.0321 1.0000 Uiso R
H771 H 0.6419 0.2107 0.7178 0.0268 1.0000 Uiso R
H811 H 0.7146 0.3048 0.7495 0.0293 1.0000 Uiso R
H812 H 0.6836 0.3369 0.7917 0.0286 1.0000 Uiso R
H831 H 0.7053 0.3724 0.6844 0.0332 1.0000 Uiso R
H841 H 0.6284 0.4311 0.6187 0.0388 1.0000 Uiso R
H851 H 0.4972 0.4513 0.6133 0.0383 1.0000 Uiso R
H861 H 0.4384 0.4105 0.6720 0.0435 1.0000 Uiso R
H871 H 0.5107 0.3496 0.7341 0.0406 1.0000 Uiso R
H2112 H 0.536(2) 0.3684(15) 0.3346(15) 0.0606 1.0000 Uiso D
H2111 H 0.571(3) 0.3652(16) 0.3823(14) 0.0638 1.0000 Uiso D

loop_
_atom_site_aniso_label
_atom_site_aniso_U_11
_atom_site_aniso_U_22
_atom_site_aniso_U_33
_atom_site_aniso_U_23
_atom_site_aniso_U_13
_atom_site_aniso_U_12
C101 0.0317(14) 0.0307(14) 0.0327(14) -0.0034(11) 0.0095(11) 0.0023(11)
C102 0.0436(18) 0.0439(18) 0.0403(17) -0.0069(14) 0.0111(14) 0.0155(14)
C103 0.0317(16) 0.077(3) 0.0361(16) -0.0109(17) 0.0059(13) 0.0221(16)
C104 0.0200(13) 0.085(3) 0.0406(18) -0.0192(18) 0.0063(13) -0.0020(15)
C105 0.0204(12) 0.0502(18) 0.0289(13) -0.0155(12) 0.0033(10) -0.0061(12)
C106 0.0189(11) 0.0299(12) 0.0129(10) 0.0000(9) 0.0004(8) 0.0033(9)
C107 0.0185(10) 0.0250(11) 0.0137(10) -0.0012(8) 0.0011(8) 0.0009(9)
N108 0.0159(9) 0.0211(9) 0.0159(9) -0.0024(7) 0.0027(7) -0.0019(7)
N109 0.0134(8) 0.0234(9) 0.0125(8) -0.0012(7) 0.0039(7) -0.0017(7)
N110 0.0139(8) 0.0164(8) 0.0137(8) -0.0005(6) 0.0044(7) 0.0000(7)
C111 0.0219(11) 0.0232(11) 0.0228(11) -0.0024(9) 0.0021(9) -0.0059(9)
C112 0.0215(11) 0.0191(11) 0.0189(10) -0.0013(8) 0.0040(9) -0.0050(8)
C113 0.0246(11) 0.0188(11) 0.0224(11) 0.0008(9) 0.0042(9) -0.0039(9)
C114 0.0341(14) 0.0208(12) 0.0289(13) -0.0010(10) 0.0026(11) -0.0074(10)
C115 0.0401(15) 0.0180(11) 0.0363(14) 0.0021(10) 0.0092(12) -0.0069(10)
C116 0.0311(13) 0.0197(11) 0.0304(13) 0.0064(10) 0.0110(11) 0.0011(10)
C117 0.0239(11) 0.0198(11) 0.0209(11) 0.0043(9) 0.0090(9) 0.0027(9)
C118 0.0176(10) 0.0184(10) 0.0204(10) 0.0015(8) 0.0069(8) 0.0005(8)
N119 0.0174(9) 0.0163(9) 0.0144(8) 0.0005(7) 0.0052(7) -0.0031(7)
C120 0.0153(9) 0.0186(10) 0.0149(9) 0.0024(8) 0.0070(8) 0.0024(8)
C121 0.0206(11) 0.0206(11) 0.0195(10) 0.0026(8) 0.0087(9) 0.0032(8)
C122 0.0333(13) 0.0249(12) 0.0212(11) 0.0061(9) 0.0106(10) 0.0068(10)
C123 0.0367(14) 0.0306(13) 0.0168(11) 0.0055(10) 0.0042(10) 0.0063(11)
C124 0.0288(13) 0.0286(13) 0.0150(10) -0.0008(9) 0.0026(9) 0.0017(10)
C125 0.0190(10) 0.0227(11) 0.0149(10) 0.0003(8) 0.0054(8) 0.0023(8)
C126 0.0135(9) 0.0219(11) 0.0150(9) -0.0013(8) 0.0047(8) -0.0002(8)
C127 0.0172(10) 0.0248(11) 0.0173(10) -0.0035(8) 0.0035(8) -0.0027(8)
N128 0.0142(8) 0.0176(9) 0.0152(8) -0.0010(7) 0.0056(7) -0.0019(7)
N129 0.0179(9) 0.0205(9) 0.0177(9) -0.0028(7) 0.0040(7) -0.0068(7)
N130 0.0166(9) 0.0224(10) 0.0192(9) -0.0036(7) 0.0031(7) -0.0043(7)
C131 0.0245(12) 0.0214(11) 0.0270(12) -0.0053(9) 0.0080(10) -0.0067(9)
C132 0.0224(12) 0.0237(12) 0.0296(13) -0.0031(10) 0.0069(10) -0.0030(9)
C133 0.0295(14) 0.0446(17) 0.0350(15) -0.0079(13) 0.0060(12) -0.0101(13)
C134 0.0246(14) 0.055(2) 0.053(2) -0.0099(16) 0.0057(14) -0.0148(14)
C135 0.0246(13) 0.0390(16) 0.063(2) -0.0002(15) 0.0183(14) -0.0010(12)
C136 0.0343(15) 0.0341(15) 0.0463(17) -0.0106(13) 0.0209(13) -0.0038(12)
C137 0.0270(13) 0.0281(13) 0.0378(15) -0.0074(11) 0.0114(11) -0.0052(10)
C151 0.050(2) 0.041(2) 0.108(4) 0.017(2) -0.012(2) -0.0073(18)
C152 0.056(3) 0.037(2) 0.162(6) -0.007(3) 0.014(3) -0.0042(19)
C153 0.055(3) 0.067(3) 0.096(4) -0.030(3) 0.027(3) -0.022(2)
C154 0.088(4) 0.064(3) 0.057(3) 0.001(2) 0.005(2) -0.034(3)
C155 0.062(2) 0.045(2) 0.056(2) 0.0082(17) -0.0018(19) -0.0126(18)
C156 0.0200(12) 0.0334(14) 0.0443(16) 0.0084(12) 0.0135(11) -0.0055(10)
C157 0.0216(12) 0.0400(15) 0.0305(13) 0.0066(11) 0.0163(10) -0.0033(10)
N158 0.0194(9) 0.0254(10) 0.0202(9) 0.0012(8) 0.0094(8) -0.0020(8)
N159 0.0170(9) 0.0239(10) 0.0173(9) 0.0005(7) 0.0086(7) -0.0036(7)
N160 0.0155(8) 0.0195(9) 0.0143(8) -0.0006(7) 0.0059(7) -0.0032(7)
C161 0.0179(10) 0.0228(11) 0.0223(11) -0.0015(9) 0.0085(9) -0.0002(8)
C162 0.0177(10) 0.0176(10) 0.0164(10) -0.0029(8) 0.0068(8) -0.0020(8)
C163 0.0199(10) 0.0179(10) 0.0192(10) -0.0015(8) 0.0079(8) -0.0022(8)
C164 0.0259(12) 0.0202(11) 0.0281(12) 0.0003(9) 0.0122(10) 0.0031(9)
C165 0.0356(14) 0.0190(11) 0.0333(13) 0.0036(10) 0.0161(11) 0.0061(10)
C166 0.0361(14) 0.0168(11) 0.0272(12) 0.0052(9) 0.0140(11) 0.0007(10)
C167 0.0239(11) 0.0196(11) 0.0182(10) 0.0001(8) 0.0092(9) -0.0034(9)
C168 0.0191(10) 0.0152(10) 0.0149(9) -0.0007(7) 0.0054(8) -0.0021(8)
N169 0.0134(8) 0.0179(9) 0.0129(8) -0.0002(7) 0.0041(7) -0.0029(7)
C170 0.0170(10) 0.0202(10) 0.0148(9) -0.0021(8) 0.0064(8) -0.0050(8)
C171 0.0243(11) 0.0196(11) 0.0184(10) -0.0009(8) 0.0094(9) -0.0041(9)
C172 0.0326(13) 0.0233(12) 0.0255(12) 0.0010(9) 0.0151(10) -0.0073(10)
C173 0.0295(13) 0.0312(13) 0.0284(13) -0.0017(10) 0.0186(11) -0.0098(10)
C174 0.0217(11) 0.0302(13) 0.0237(11) -0.0032(9) 0.0129(9) -0.0044(9)
C175 0.0185(10) 0.0242(11) 0.0166(10) -0.0015(8) 0.0079(8) -0.0036(9)
C176 0.0168(10) 0.0279(12) 0.0168(10) -0.0020(9) 0.0062(8) -0.0017(9)
C177 0.0231(12) 0.0327(13) 0.0269(12) 0.0010(10) 0.0135(10) 0.0028(10)
N178 0.0168(9) 0.0215(9) 0.0159(8) 0.0006(7) 0.0063(7) 0.0001(7)
N179 0.0221(10) 0.0259(10) 0.0260(10) 0.0026(8) 0.0117(8) 0.0049(8)
N180 0.0263(11) 0.0296(11) 0.0303(11) 0.0035(9) 0.0150(9) 0.0082(9)
C181 0.0451(17) 0.0363(16) 0.0524(19) 0.0147(14) 0.0311(15) 0.0196(14)
C182 0.073(3) 0.0278(15) 0.065(2) 0.0036(15) 0.043(2) 0.0090(16)
C183 0.075(3) 0.042(2) 0.074(3) -0.0008(19) 0.046(2) 0.0026(19)
C184 0.085(3) 0.042(2) 0.099(4) -0.008(2) 0.049(3) -0.009(2)
C185 0.111(5) 0.064(3) 0.113(5) -0.035(3) 0.067(4) -0.027(3)
C186 0.140(6) 0.104(5) 0.117(5) -0.064(4) 0.092(5) -0.056(4)
C187 0.121(5) 0.072(3) 0.103(4) -0.035(3) 0.085(4) -0.037(3)
O201 0.0420(13) 0.0466(14) 0.0631(17) 0.0069(12) 0.0127(12) 0.0159(11)
C202 0.0363(16) 0.0422(17) 0.0411(17) -0.0057(13) 0.0113(13) 0.0025(13)
N203 0.0354(13) 0.0332(13) 0.0409(14) -0.0065(11) 0.0093(11) 0.0015(10)
C204 0.053(2) 0.0414(18) 0.0433(18) -0.0087(14) 0.0157(16) -0.0060(15)
C205 0.0439(19) 0.046(2) 0.067(3) -0.0074(18) 0.0058(18) 0.0122(16)
O211 0.0383(12) 0.0458(14) 0.0417(13) 0.0013(10) 0.0173(10) 0.0000(10)
C1 0.0235(14) 0.052(2) 0.059(2) 0.0212(17) 0.0067(14) -0.0008(13)
C2 0.0347(17) 0.062(2) 0.068(3) 0.023(2) 0.0158(17) -0.0079(16)
C3 0.0255(15) 0.073(3) 0.060(2) 0.003(2) 0.0137(15) -0.0089(16)
C4 0.0227(13) 0.056(2) 0.0430(17) -0.0080(15) 0.0018(12) 0.0071(13)
C5 0.0306(14) 0.0377(15) 0.0281(13) 0.0003(11) 0.0016(11) 0.0044(12)
C6 0.0181(11) 0.0416(15) 0.0283(13) 0.0046(11) -0.0011(10) -0.0040(11)
C7 0.0222(12) 0.0412(15) 0.0209(12) 0.0073(11) -0.0025(10) -0.0061(11)
N8 0.0152(9) 0.0350(12) 0.0186(9) 0.0084(8) 0.0007(8) 0.0000(8)
N9 0.0149(9) 0.0296(11) 0.0162(9) 0.0044(8) 0.0032(7) 0.0012(8)
N10 0.0123(8) 0.0227(9) 0.0161(8) 0.0025(7) 0.0047(7) 0.0005(7)
C11 0.0189(11) 0.0295(13) 0.0240(12) 0.0084(10) 0.0041(9) 0.0050(9)
C12 0.0169(10) 0.0236(11) 0.0204(11) 0.0054(9) 0.0062(9) 0.0045(8)
C13 0.0215(11) 0.0250(12) 0.0221(11) 0.0047(9) 0.0087(9) 0.0053(9)
C14 0.0303(13) 0.0248(12) 0.0299(13) 0.0072(10) 0.0074(11) 0.0077(10)
C15 0.0388(15) 0.0237(13) 0.0346(14) 0.0054(11) 0.0107(12) 0.0071(11)
C16 0.0375(15) 0.0228(12) 0.0296(13) -0.0004(10) 0.0112(11) 0.0019(11)
C17 0.0273(12) 0.0217(11) 0.0222(11) -0.0016(9) 0.0101(9) 0.0009(9)
C18 0.0188(10) 0.0191(10) 0.0194(10) 0.0003(8) 0.0082(8) 0.0028(8)
N19 0.0157(8) 0.0199(9) 0.0142(8) 0.0014(7) 0.0047(7) 0.0042(7)
C20 0.0202(10) 0.0206(11) 0.0170(10) -0.0023(8) 0.0069(8) 0.0002(8)
C21 0.0260(12) 0.0238(12) 0.0210(11) -0.0010(9) 0.0076(9) 0.0019(9)
C22 0.0433(17) 0.0274(13) 0.0275(13) -0.0048(11) 0.0000(12) -0.0021(12)
C23 0.055(2) 0.0353(16) 0.0255(14) -0.0042(12) -0.0073(13) 0.0015(14)
C24 0.0424(16) 0.0288(14) 0.0213(12) 0.0019(10) -0.0052(11) 0.0030(12)
C25 0.0203(11) 0.0236(11) 0.0183(10) 0.0013(9) 0.0052(9) 0.0013(9)
C26 0.0162(10) 0.0259(11) 0.0145(10) 0.0018(8) 0.0052(8) 0.0024(8)
C27 0.0166(10) 0.0241(11) 0.0161(10) 0.0030(8) 0.0042(8) 0.0042(8)
N28 0.0144(8) 0.0188(9) 0.0174(9) 0.0008(7) 0.0062(7) 0.0010(7)
N29 0.0205(9) 0.0226(10) 0.0196(9) 0.0030(8) 0.0034(8) 0.0051(8)
N30 0.0171(9) 0.0231(10) 0.0207(9) 0.0049(8) 0.0040(7) 0.0045(7)
C31 0.0241(12) 0.0200(11) 0.0275(12) 0.0057(9) 0.0076(10) 0.0065(9)
C32 0.0275(12) 0.0185(11) 0.0372(14) 0.0031(10) 0.0143(11) 0.0034(9)
C33 0.0260(13) 0.0289(13) 0.0402(15) -0.0049(11) 0.0079(11) 0.0004(10)
C34 0.0251(13) 0.0319(15) 0.062(2) -0.0098(14) 0.0130(14) 0.0041(11)
C35 0.0423(18) 0.0351(16) 0.080(3) 0.0104(16) 0.0431(19) 0.0064(13)
C36 0.055(2) 0.0391(17) 0.055(2) 0.0208(15) 0.0367(17) 0.0146(15)
C37 0.0385(15) 0.0292(14) 0.0401(16) 0.0142(12) 0.0213(13) 0.0108(12)
C51 0.0519(19) 0.0393(17) 0.0497(19) 0.0134(15) 0.0280(16) 0.0122(15)
C52 0.057(2) 0.046(2) 0.069(3) 0.0225(18) 0.036(2) 0.0190(17)
C53 0.0360(17) 0.0438(19) 0.074(3) 0.0235(18) 0.0119(17) 0.0096(15)
C54 0.0435(19) 0.047(2) 0.060(2) 0.0139(17) -0.0018(17) 0.0021(16)
C55 0.0430(18) 0.0423(18) 0.050(2) 0.0105(15) 0.0103(15) 0.0139(15)
C56 0.0292(14) 0.0383(16) 0.0439(17) 0.0102(13) 0.0134(13) 0.0054(12)
C57 0.0335(14) 0.0376(15) 0.0403(16) 0.0018(12) 0.0234(13) 0.0097(12)
N58 0.0196(10) 0.0331(12) 0.0274(11) 0.0044(9) 0.0135(8) 0.0063(8)
N59 0.0189(9) 0.0274(10) 0.0221(10) 0.0036(8) 0.0106(8) 0.0050(8)
N60 0.0166(9) 0.0242(10) 0.0183(9) 0.0048(7) 0.0069(7) 0.0036(7)
C61 0.0191(11) 0.0308(13) 0.0285(12) 0.0064(10) 0.0103(10) 0.0026(9)
C62 0.0152(10) 0.0278(12) 0.0235(11) 0.0077(9) 0.0073(9) 0.0013(9)
C63 0.0187(11) 0.0288(12) 0.0235(11) 0.0057(9) 0.0062(9) -0.0006(9)
C64 0.0234(12) 0.0337(14) 0.0370(15) 0.0026(11) 0.0113(11) -0.0044(11)
C65 0.0294(14) 0.0347(15) 0.0404(16) 0.0004(12) 0.0085(12) -0.0118(12)
C66 0.0352(15) 0.0261(13) 0.0341(14) -0.0019(11) 0.0087(12) -0.0043(11)
C67 0.0251(12) 0.0239(12) 0.0255(12) 0.0015(9) 0.0049(10) -0.0008(9)
C68 0.0191(11) 0.0217(11) 0.0197(10) 0.0047(9) 0.0013(9) 0.0015(9)
N69 0.0158(9) 0.0211(9) 0.0160(8) 0.0024(7) 0.0021(7) 0.0015(7)
C70 0.0239(11) 0.0180(10) 0.0166(10) 0.0009(8) 0.0029(9) 0.0019(9)
C71 0.0269(12) 0.0198(11) 0.0222(11) 0.0002(9) 0.0058(9) 0.0000(9)
C72 0.0419(16) 0.0210(12) 0.0311(13) -0.0041(10) 0.0125(12) -0.0020(11)
C73 0.0413(15) 0.0255(13) 0.0307(13) -0.0053(10) 0.0159(12) 0.0060(11)
C74 0.0316(13) 0.0278(13) 0.0260(12) -0.0021(10) 0.0133(10) 0.0045(10)
C75 0.0242(11) 0.0233(11) 0.0175(10) -0.0008(9) 0.0070(9) 0.0033(9)
C76 0.0172(10) 0.0240(11) 0.0152(10) 0.0007(8) 0.0055(8) 0.0049(8)
C77 0.0184(10) 0.0270(12) 0.0208(11) 0.0007(9) 0.0105(9) 0.0038(9)
N78 0.0135(8) 0.0201(9) 0.0160(8) 0.0003(7) 0.0049(7) 0.0014(7)
N79 0.0141(8) 0.0259(10) 0.0173(9) -0.0003(7) 0.0056(7) -0.0005(7)
N80 0.0136(9) 0.0278(10) 0.0215(9) 0.0015(8) 0.0065(7) 0.0002(7)
C81 0.0166(10) 0.0288(12) 0.0285(12) -0.0008(10) 0.0105(9) -0.0037(9)
C82 0.0207(11) 0.0251(12) 0.0225(11) -0.0024(9) 0.0083(9) -0.0048(9)
C83 0.0277(12) 0.0265(12) 0.0337(14) -0.0048(10) 0.0167(11) -0.0061(10)
C84 0.0462(16) 0.0272(13) 0.0271(13) -0.0026(10) 0.0192(12) -0.0090(12)
C85 0.0415(15) 0.0267(13) 0.0214(12) 0.0014(10) 0.0055(11) -0.0052(11)
C86 0.0242(13) 0.0455(17) 0.0358(15) 0.0093(13) 0.0070(11) -0.0004(12)
C87 0.0202(12) 0.0454(17) 0.0345(14) 0.0145(12) 0.0104(11) -0.0006(11)
Co1 0.01173(13) 0.01900(14) 0.01372(13) 0.00199(10) 0.00451(10) 0.00235(10)
Co101 0.01278(13) 0.01613(14) 0.01199(13) 0.00018(10) 0.00439(10) -0.00175(10)
B1 0.0325(15) 0.0294(15) 0.0273(14) 0.0010(11) 0.0098(12) -0.0017(12)
F14 0.0236(9) 0.1022(19) 0.0283(9) -0.0019(10) 0.0017(7) -0.0069(10)
F12 0.0326(9) 0.0592(12) 0.0270(8) -0.0032(8) 0.0013(7) 0.0098(8)
F11 0.0267(8) 0.0390(9) 0.0415(10) 0.0059(8) 0.0108(7) -0.0002(7)
F13 0.156(3) 0.0284(11) 0.108(2) 0.0016(12) 0.099(2) -0.0086(14)
B2 0.0312(15) 0.0215(13) 0.0323(15) 0.0003(11) 0.0037(12) -0.0038(11)
F21 0.0766(15) 0.0271(9) 0.0438(11) -0.0091(8) 0.0063(10) 0.0000(9)
F22 0.0381(10) 0.0406(10) 0.0356(9) 0.0099(8) -0.0034(8) -0.0079(8)
F24 0.0386(10) 0.0526(13) 0.0703(15) 0.0160(11) 0.0208(10) -0.0004(9)
F23 0.0457(10) 0.0259(8) 0.0325(8) 0.0061(7) 0.0140(7) 0.0004(7)

loop_
_atom_type_symbol
_atom_type_scat_dispersion_real
_atom_type_scat_dispersion_imag
_atom_type_scat_Cromer_Mann_a1
_atom_type_scat_Cromer_Mann_b1
_atom_type_scat_Cromer_Mann_a2
_atom_type_scat_Cromer_Mann_b2
_atom_type_scat_Cromer_Mann_a3
_atom_type_scat_Cromer_Mann_b3
_atom_type_scat_Cromer_Mann_a4
_atom_type_scat_Cromer_Mann_b4
_atom_type_scat_Cromer_Mann_c
_atom_type_scat_source
C 0.0033 0.0016 2.3100 20.8439 1.0200 10.2075 1.5886 0.5687 0.8650 51.6512 0.2156 'International Tables Vol C 4.2.6.8 and 6.1.1.4'
H 0.0000 0.0000 0.4930 10.5109 0.3229 26.1257 0.1402 3.1424 0.0408 57.7998 0.0030 'International Tables Vol C 4.2.6.8 and 6.1.1.4'
N 0.0061 0.0033 12.2126 0.0057 3.1322 9.8933 2.0125 28.9975 1.1663 0.5826 -11.5290 'International Tables Vol C 4.2.6.8 and 6.1.1.4'
Co 0.3494 0.9721 12.2841 4.2791 7.3409 0.2784 4.0034 13.5359 2.3488 71.1692 1.0118 'International Tables Vol C 4.2.6.8 and 6.1.1.4'
B 0.0013 0.0007 2.0545 23.2185 1.3326 1.0210 1.0979 60.3498 0.7068 0.1403 -0.1932 'International Tables Vol C 4.2.6.8 and 6.1.1.4'
F 0.0171 0.0103 3.5392 10.2825 2.6412 4.2944 1.5170 0.2615 1.0243 26.1476 0.2776 'International Tables Vol C 4.2.6.8 and 6.1.1.4'
O 0.0106 0.0060 3.0485 13.2771 2.2868 5.7011 1.5463 0.3239 0.8670 32.9089 0.2508 'International Tables Vol C 4.2.6.8 and 6.1.1.4'

loop_
_geom_angle_atom_site_label_1
_geom_angle_atom_site_label_2
_geom_angle_atom_site_label_3
_geom_angle
_geom_angle_publ_flag
C102 C101 C106 120.4(3) yes
C102 C101 H1011 120.0 no
C106 C101 H1011 119.6 no
C101 C102 C103 120.0(3) yes
C101 C102 H1021 118.4 no
C103 C102 H1021 121.6 no
C102 C103 C104 120.4(3) yes
C102 C103 H1031 121.1 no
C104 C103 H1031 118.6 no
C103 C104 C105 120.5(3) yes
C103 C104 H1041 119.7 no
C105 C104 H1041 119.8 no
C104 C105 C106 119.5(3) yes
C104 C105 H1051 121.5 no
C106 C105 H1051 118.9 no
C101 C106 C105 119.2(3) yes
C101 C106 C107 119.6(2) yes
C105 C106 C107 121.2(2) yes
C106 C107 N108 110.45(18) yes
C106 C107 H1071 110.9 no
N108 C107 H1071 106.5 no
C106 C107 H1072 109.6 no
N108 C107 H1072 109.8 no
H1071 C107 H1072 109.6 no
C107 N108 N109 119.86(19) yes
C107 N108 C111 127.2(2) yes
N109 N108 C111 112.69(19) yes
N108 N109 N110 105.61(18) yes
N109 N110 C112 110.11(18) yes
N109 N110 Co101 118.99(14) yes
C112 N110 Co101 129.34(16) yes
N108 C111 C112 105.0(2) yes
N108 C111 H1111 125.5 no
C112 C111 H1111 129.4 no
C111 C112 N110 106.5(2) yes
C111 C112 C113 130.2(2) yes
N110 C112 C113 123.3(2) yes
C112 C113 C114 121.7(2) yes
C112 C113 C118 120.3(2) yes
C114 C113 C118 118.0(2) yes
C113 C114 C115 121.4(2) yes
C113 C114 H1141 118.8 no
C115 C114 H1141 119.8 no
C114 C115 C116 120.9(2) yes
C114 C115 H1151 119.7 no
C116 C115 H1151 119.5 no
C115 C116 C117 118.9(2) yes
C115 C116 H1161 122.4 no
C117 C116 H1161 118.6 no
C116 C117 C118 120.7(2) yes
C116 C117 C121 134.4(2) yes
C118 C117 C121 104.9(2) yes
C117 C118 C113 120.1(2) yes
C117 C118 N119 112.3(2) yes
C113 C118 N119 127.6(2) yes
C118 N119 C120 105.68(18) yes
C118 N119 Co101 127.36(15) yes
C120 N119 Co101 126.68(15) yes
N119 C120 C121 111.4(2) yes
N119 C120 C125 128.8(2) yes
C121 C120 C125 119.8(2) yes
C117 C121 C120 105.7(2) yes
C117 C121 C122 133.9(2) yes
C120 C121 C122 120.4(2) yes
C121 C122 C123 119.3(2) yes
C121 C122 H1221 118.2 no
C123 C122 H1221 122.5 no
C122 C123 C124 120.4(2) yes
C122 C123 H1231 120.3 no
C124 C123 H1231 119.3 no
C123 C124 C125 121.7(2) yes
C123 C124 H1241 121.5 no
C125 C124 H1241 116.8 no
C120 C125 C124 118.4(2) yes
C120 C125 C126 119.9(2) yes
C124 C125 C126 121.7(2) yes
C125 C126 C127 130.1(2) yes
C125 C126 N128 123.4(2) yes
C127 C126 N128 106.5(2) yes
C126 C127 N130 105.0(2) yes
C126 C127 H1271 128.6 no
N130 C127 H1271 126.3 no
C126 N128 N129 110.41(18) yes
C126 N128 Co101 130.15(16) yes
N129 N128 Co101 119.43(15) yes
N128 N129 N130 105.53(18) yes
C127 N130 N129 112.5(2) yes
C127 N130 C131 128.8(2) yes
N129 N130 C131 118.7(2) yes
N130 C131 C132 113.1(2) yes
N130 C131 H1311 108.6 no
C132 C131 H1311 108.6 no
N130 C131 H1312 110.3 no
C132 C131 H1312 109.6 no
H1311 C131 H1312 106.4 no
C131 C132 C133 119.8(2) yes
C131 C132 C137 120.7(2) yes
C133 C132 C137 119.3(3) yes
C132 C133 C134 119.7(3) yes
C132 C133 H1331 120.0 no
C134 C133 H1331 120.3 no
C133 C134 C135 120.9(3) yes
C133 C134 H1341 119.4 no
C135 C134 H1341 119.7 no
C134 C135 C136 119.1(3) yes
C134 C135 H1351 121.2 no
C136 C135 H1351 119.7 no
C135 C136 C137 120.8(3) yes
C135 C136 H1361 116.9 no
C137 C136 H1361 122.2 no
C132 C137 C136 120.2(3) yes
C132 C137 H1371 119.2 no
C136 C137 H1371 120.7 no
C152 C151 C156 120.8(4) yes
C152 C151 H1511 119.9 no
C156 C151 H1511 119.2 no
C151 C152 C153 120.4(5) yes
C151 C152 H1521 121.5 no
C153 C152 H1521 118.1 no
C152 C153 C154 120.6(5) yes
C152 C153 H1531 117.6 no
C154 C153 H1531 121.8 no
C153 C154 C155 119.7(5) yes
C153 C154 H1541 120.0 no
C155 C154 H1541 120.3 no
C154 C155 C156 121.5(4) yes
C154 C155 H1551 121.4 no
C156 C155 H1551 117.2 no
C155 C156 C151 117.1(4) yes
C155 C156 C157 120.3(3) yes
C151 C156 C157 122.3(3) yes
C156 C157 N158 109.7(2) yes
C156 C157 H1571 110.2 no
N158 C157 H1571 108.4 no
C156 C157 H1572 108.5 no
N158 C157 H1572 108.4 no
H1571 C157 H1572 111.6 no
C157 N158 N159 119.1(2) yes
C157 N158 C161 127.2(2) yes
N159 N158 C161 112.86(19) yes
N158 N159 N160 105.11(19) yes
N159 N160 C162 110.72(18) yes
N159 N160 Co101 119.23(15) yes
C162 N160 Co101 128.61(15) yes
N158 C161 C162 104.7(2) yes
N158 C161 H1611 124.7 no
C162 C161 H1611 130.6 no
C161 C162 N160 106.6(2) yes
C161 C162 C163 129.8(2) yes
N160 C162 C163 123.6(2) yes
C162 C163 C164 121.6(2) yes
C162 C163 C168 120.6(2) yes
C164 C163 C168 117.8(2) yes
C163 C164 C165 121.2(2) yes
C163 C164 H1641 118.9 no
C165 C164 H1641 120.0 no
C164 C165 C166 121.2(2) yes
C164 C165 H1651 118.5 no
C166 C165 H1651 120.4 no
C165 C166 C167 118.7(2) yes
C165 C166 H1661 121.3 no
C167 C166 H1661 120.0 no
C166 C167 C168 120.5(2) yes
C166 C167 C171 134.0(2) yes
C168 C167 C171 105.4(2) yes
C167 C168 C163 120.5(2) yes
C167 C168 N169 111.7(2) yes
C163 C168 N169 127.7(2) yes
C168 N169 C170 105.86(18) yes
C168 N169 Co101 126.59(15) yes
C170 N169 Co101 126.58(16) yes
N169 C170 C171 111.6(2) yes
N169 C170 C175 128.2(2) yes
C171 C170 C175 120.2(2) yes
C167 C171 C170 105.31(19) yes
C167 C171 C172 134.0(2) yes
C170 C171 C172 120.7(2) yes
C171 C172 C173 118.9(2) yes
C171 C172 H1721 118.8 no
C173 C172 H1721 122.3 no
C172 C173 C174 120.8(2) yes
C172 C173 H1731 119.3 no
C174 C173 H1731 119.8 no
C173 C174 C175 121.5(2) yes
C173 C174 H1741 120.0 no
C175 C174 H1741 118.5 no
C170 C175 C174 118.0(2) yes
C170 C175 C176 120.4(2) yes
C174 C175 C176 121.6(2) yes
C175 C176 C177 130.7(2) yes
C175 C176 N178 123.0(2) yes
C177 C176 N178 106.3(2) yes
C176 C177 N180 105.1(2) yes
C176 C177 H1771 127.4 no
N180 C177 H1771 127.5 no
C176 N178 N179 110.41(19) yes
C176 N178 Co101 129.98(17) yes
N179 N178 Co101 119.60(15) yes
N178 N179 N180 105.7(2) yes
C177 N180 N179 112.5(2) yes
C177 N180 C181 128.5(2) yes
N179 N180 C181 118.9(2) yes
N180 C181 C182 111.3(3) yes
N180 C181 H1812 107.2 no
C182 C181 H1812 109.1 no
N180 C181 H1811 108.3 no
C182 C181 H1811 108.7 no
H1812 C181 H1811 112.3 no
C181 C182 C183 121.1(3) yes
C181 C182 C187 121.4(4) yes
C183 C182 C187 117.6(4) yes
C182 C183 C184 120.8(4) yes
C182 C183 H1831 117.7 no
C184 C183 H1831 121.5 no
C183 C184 C185 120.1(5) yes
C183 C184 H1841 120.1 no
C185 C184 H1841 119.7 no
C184 C185 C186 120.2(5) yes
C184 C185 H1851 119.6 no
C186 C185 H1851 120.2 no
C185 C186 C187 120.5(5) yes
C185 C186 H1861 120.6 no
C187 C186 H1861 118.9 no
C182 C187 C186 120.8(5) yes
C182 C187 H1871 118.1 no
C186 C187 H1871 121.2 no
O201 C202 N203 124.8(3) yes
O201 C202 H2021 115.4 no
N203 C202 H2021 119.9 no
C202 N203 C204 120.4(3) yes
C202 N203 C205 123.0(3) yes
C204 N203 C205 116.5(3) yes
N203 C204 H2041 112.9 no
N203 C204 H2043 110.6 no
H2041 C204 H2043 109.6 no
N203 C204 H2042 111.6 no
H2041 C204 H2042 102.7 no
H2043 C204 H2042 109.2 no
N203 C205 H2051 109.9 no
N203 C205 H2053 109.3 no
H2051 C205 H2053 111.2 no
N203 C205 H2052 110.1 no
H2051 C205 H2052 107.5 no
H2053 C205 H2052 108.8 no
H2112 O211 H2111 91(4) no
C2 C1 C6 120.1(3) yes
C2 C1 H11 120.9 no
C6 C1 H11 119.0 no
C1 C2 C3 119.7(3) yes
C1 C2 H21 121.5 no
C3 C2 H21 118.8 no
C2 C3 C4 120.4(3) yes
C2 C3 H31 119.4 no
C4 C3 H31 120.2 no
C3 C4 C5 120.0(3) yes
C3 C4 H41 120.0 no
C5 C4 H41 120.0 no
C4 C5 C6 120.1(3) yes
C4 C5 H51 120.3 no
C6 C5 H51 119.6 no
C1 C6 C5 119.7(3) yes
C1 C6 C7 119.9(3) yes
C5 C6 C7 120.4(3) yes
C6 C7 N8 111.0(2) yes
C6 C7 H71 112.9 no
N8 C7 H71 104.6 no
C6 C7 H72 111.7 no
N8 C7 H72 105.6 no
H71 C7 H72 110.6 no
C7 N8 N9 118.1(2) yes
C7 N8 C11 129.1(2) yes
N9 N8 C11 112.4(2) yes
N8 N9 N10 105.5(2) yes
N9 N10 C12 110.83(19) yes
N9 N10 Co1 119.05(16) yes
C12 N10 Co1 129.88(16) yes
N8 C11 C12 105.2(2) yes
N8 C11 H111 126.6 no
C12 C11 H111 128.2 no
C11 C12 N10 106.1(2) yes
C11 C12 C13 130.3(2) yes
N10 C12 C13 123.6(2) yes
C12 C13 C14 121.9(2) yes
C12 C13 C18 120.2(2) yes
C14 C13 C18 117.9(2) yes
C13 C14 C15 121.5(2) yes
C13 C14 H141 118.6 no
C15 C14 H141 119.9 no
C14 C15 C16 120.8(3) yes
C14 C15 H151 120.0 no
C16 C15 H151 119.2 no
C15 C16 C17 119.1(3) yes
C15 C16 H161 120.1 no
C17 C16 H161 120.8 no
C16 C17 C18 120.5(2) yes
C16 C17 C21 134.3(2) yes
C18 C17 C21 105.2(2) yes
C17 C18 C13 120.2(2) yes
C17 C18 N19 111.8(2) yes
C13 C18 N19 128.0(2) yes
C18 N19 C20 105.67(19) yes
C18 N19 Co1 127.25(15) yes
C20 N19 Co1 127.05(16) yes
N19 C20 C21 111.9(2) yes
N19 C20 C25 128.1(2) yes
C21 C20 C25 120.0(2) yes
C17 C21 C20 105.4(2) yes
C17 C21 C22 133.9(2) yes
C20 C21 C22 120.6(2) yes
C21 C22 C23 119.0(3) yes
C21 C22 H221 120.2 no
C23 C22 H221 120.8 no
C22 C23 C24 120.7(3) yes
C22 C23 H231 120.1 no
C24 C23 H231 119.2 no
C23 C24 C25 121.8(3) yes
C23 C24 H241 120.6 no
C25 C24 H241 117.6 no
C20 C25 C24 117.8(2) yes
C20 C25 C26 120.4(2) yes
C24 C25 C26 121.8(2) yes
C25 C26 C27 130.4(2) yes
C25 C26 N28 123.4(2) yes
C27 C26 N28 106.2(2) yes
C26 C27 N30 105.4(2) yes
C26 C27 H271 129.0 no
N30 C27 H271 125.6 no
C26 N28 N29 110.34(19) yes
C26 N28 Co1 129.92(16) yes
N29 N28 Co1 119.70(15) yes
N28 N29 N30 105.65(19) yes
C27 N30 N29 112.4(2) yes
C27 N30 C31 128.9(2) yes
N29 N30 C31 118.3(2) yes
N30 C31 C32 110.0(2) yes
N30 C31 H312 111.5 no
C32 C31 H312 113.3 no
N30 C31 H311 106.7 no
C32 C31 H311 107.7 no
H312 C31 H311 107.3 no
C31 C32 C33 120.5(3) yes
C31 C32 C37 119.6(2) yes
C33 C32 C37 120.0(3) yes
C32 C33 C34 119.9(3) yes
C32 C33 H331 119.3 no
C34 C33 H331 120.7 no
C33 C34 C35 119.7(3) yes
C33 C34 H341 118.8 no
C35 C34 H341 121.5 no
C34 C35 C36 120.7(3) yes
C34 C35 H351 120.1 no
C36 C35 H351 119.2 no
C35 C36 C37 119.4(3) yes
C35 C36 H361 118.6 no
C37 C36 H361 122.0 no
C36 C37 C32 120.2(3) yes
C36 C37 H371 120.1 no
C32 C37 H371 119.7 no
C52 C51 C56 120.4(4) yes
C52 C51 H511 119.2 no
C56 C51 H511 120.4 no
C51 C52 C53 119.0(4) yes
C51 C52 H521 121.1 no
C53 C52 H521 119.9 no
C52 C53 C54 120.6(3) yes
C52 C53 H531 119.4 no
C54 C53 H531 119.8 no
C53 C54 C55 120.3(4) yes
C53 C54 H541 120.7 no
C55 C54 H541 119.0 no
C54 C55 C56 120.0(4) yes
C54 C55 H551 119.5 no
C56 C55 H551 120.5 no
C51 C56 C55 119.8(3) yes
C51 C56 C57 116.5(3) yes
C55 C56 C57 123.6(3) yes
C56 C57 N58 114.4(3) yes
C56 C57 H572 106.3 no
N58 C57 H572 107.9 no
C56 C57 H571 107.6 no
N58 C57 H571 109.8 no
H572 C57 H571 110.7 no
C57 N58 N59 118.1(2) yes
C57 N58 C61 129.4(2) yes
N59 N58 C61 112.4(2) yes
N58 N59 N60 105.3(2) yes
N59 N60 C62 110.87(19) yes
N59 N60 Co1 119.16(16) yes
C62 N60 Co1 129.51(17) yes
N58 C61 C62 105.4(2) yes
N58 C61 H611 126.5 no
C62 C61 H611 128.1 no
C61 C62 N60 106.0(2) yes
C61 C62 C63 130.6(2) yes
N60 C62 C63 123.4(2) yes
C62 C63 C64 121.5(2) yes
C62 C63 C68 120.7(2) yes
C64 C63 C68 117.9(3) yes
C63 C64 C65 121.5(3) yes
C63 C64 H641 117.8 no
C65 C64 H641 120.7 no
C64 C65 C66 120.9(3) yes
C64 C65 H651 118.8 no
C66 C65 H651 120.3 no
C65 C66 C67 118.9(3) yes
C65 C66 H661 120.6 no
C67 C66 H661 120.4 no
C66 C67 C68 120.2(2) yes
C66 C67 C71 134.1(3) yes
C68 C67 C71 105.7(2) yes
C67 C68 C63 120.6(2) yes
C67 C68 N69 111.3(2) yes
C63 C68 N69 128.1(2) yes
C68 N69 C70 106.3(2) yes
C68 N69 Co1 126.42(17) yes
C70 N69 Co1 127.04(16) yes
N69 C70 C71 111.3(2) yes
N69 C70 C75 128.2(2) yes
C71 C70 C75 120.5(2) yes
C67 C71 C70 105.4(2) yes
C67 C71 C72 134.4(2) yes
C70 C71 C72 120.1(2) yes
C71 C72 C73 119.4(3) yes
C71 C72 H721 120.5 no
C73 C72 H721 120.2 no
C72 C73 C74 120.9(2) yes
C72 C73 H731 121.4 no
C74 C73 H731 117.7 no
C73 C74 C75 121.0(3) yes
C73 C74 H741 119.1 no
C75 C74 H741 119.9 no
C74 C75 C70 118.0(2) yes
C74 C75 C76 121.7(2) yes
C70 C75 C76 120.2(2) yes
C75 C76 C77 131.0(2) yes
C75 C76 N78 122.5(2) yes
C77 C76 N78 106.3(2) yes
C76 C77 N80 105.2(2) yes
C76 C77 H771 129.8 no
N80 C77 H771 125.0 no
C76 N78 N79 110.63(19) yes
C76 N78 Co1 130.37(16) yes
N79 N78 Co1 118.33(15) yes
N78 N79 N80 105.22(19) yes
C77 N80 N79 112.6(2) yes
C77 N80 C81 129.3(2) yes
N79 N80 C81 117.6(2) yes
N80 C81 C82 111.7(2) yes
N80 C81 H811 108.1 no
C82 C81 H811 110.7 no
N80 C81 H812 108.6 no
C82 C81 H812 108.7 no
H811 C81 H812 109.1 no
C81 C82 C83 119.6(2) yes
C81 C82 C87 121.7(2) yes
C83 C82 C87 118.6(2) yes
C82 C83 C84 120.4(3) yes
C82 C83 H831 119.5 no
C84 C83 H831 120.1 no
C83 C84 C85 120.6(2) yes
C83 C84 H841 121.3 no
C85 C84 H841 118.1 no
C84 C85 C86 119.6(3) yes
C84 C85 H851 119.7 no
C86 C85 H851 120.7 no
C85 C86 C87 119.9(3) yes
C85 C86 H861 120.9 no
C87 C86 H861 119.2 no
C82 C87 C86 121.0(3) yes
C82 C87 H871 119.6 no
C86 C87 H871 119.4 no
N28 Co1 N10 178.06(8) yes
N28 Co1 N78 91.10(8) yes
N10 Co1 N78 89.33(8) yes
N28 Co1 N60 92.60(8) yes
N10 Co1 N60 87.05(8) yes
N78 Co1 N60 175.68(8) yes
N28 Co1 N19 91.00(8) yes
N10 Co1 N19 90.90(8) yes
N78 Co1 N19 89.39(8) yes
N60 Co1 N19 88.32(9) yes
N28 Co1 N69 88.51(8) yes
N10 Co1 N69 89.59(8) yes
N78 Co1 N69 90.77(8) yes
N60 Co1 N69 91.55(9) yes
N19 Co1 N69 179.48(8) yes
N178 Co101 N110 93.21(8) yes
N178 Co101 N128 89.93(8) yes
N110 Co101 N128 176.54(8) yes
N178 Co101 N160 177.17(8) yes
N110 Co101 N160 84.44(8) yes
N128 Co101 N160 92.45(8) yes
N178 Co101 N169 90.21(8) yes
N110 Co101 N169 90.18(8) yes
N128 Co101 N169 88.36(8) yes
N160 Co101 N169 91.38(8) yes
N178 Co101 N119 88.37(8) yes
N110 Co101 N119 90.65(8) yes
N128 Co101 N119 90.89(8) yes
N160 Co101 N119 90.08(8) yes
N169 Co101 N119 178.39(8) yes
F14 B1 F12 108.4(3) yes
F14 B1 F11 110.0(2) yes
F12 B1 F11 111.4(3) yes
F14 B1 F13 110.0(3) yes
F12 B1 F13 108.9(3) yes
F11 B1 F13 108.1(3) yes
F21 B2 F22 109.8(3) yes
F21 B2 F24 109.8(3) yes
F22 B2 F24 110.2(3) yes
F21 B2 F23 108.5(3) yes
F22 B2 F23 110.1(2) yes
F24 B2 F23 108.3(2) yes

loop_
_geom_bond_atom_site_label_1
_geom_bond_atom_site_label_2
_geom_bond_distance
_geom_bond_publ_flag
C101 C102 1.389(4) yes
C101 C106 1.396(4) yes
C101 H1011 0.936 no
C102 C103 1.366(5) yes
C102 H1021 0.958 no
C103 C104 1.362(6) yes
C103 H1031 0.957 no
C104 C105 1.409(4) yes
C104 H1041 0.950 no
C105 C106 1.375(4) yes
C105 H1051 0.928 no
C106 C107 1.515(3) yes
C107 N108 1.476(3) yes
C107 H1071 0.954 no
C107 H1072 0.961 no
N108 N109 1.328(3) yes
N108 C111 1.340(3) yes
N109 N110 1.333(3) yes
N110 C112 1.369(3) yes
N110 Co101 1.9559(18) yes
C111 C112 1.382(3) yes
C111 H1111 0.933 no
C112 C113 1.445(3) yes
C113 C114 1.401(3) yes
C113 C118 1.403(3) yes
C114 C115 1.396(4) yes
C114 H1141 0.914 no
C115 C116 1.381(4) yes
C115 H1151 0.947 no
C116 C117 1.396(3) yes
C116 H1161 0.946 no
C117 C118 1.420(3) yes
C117 C121 1.441(3) yes
C118 N119 1.376(3) yes
N119 C120 1.375(3) yes
N119 Co101 1.9237(19) yes
C120 C121 1.429(3) yes
C120 C125 1.402(3) yes
C121 C122 1.399(3) yes
C122 C123 1.386(4) yes
C122 H1221 0.943 no
C123 C124 1.398(4) yes
C123 H1231 0.952 no
C124 C125 1.400(3) yes
C124 H1241 0.938 no
C125 C126 1.452(3) yes
C126 C127 1.382(3) yes
C126 N128 1.366(3) yes
C127 N130 1.343(3) yes
C127 H1271 0.948 no
N128 N129 1.330(3) yes
N128 Co101 1.9524(19) yes
N129 N130 1.330(3) yes
N130 C131 1.474(3) yes
C131 C132 1.505(4) yes
C131 H1311 0.965 no
C131 H1312 1.002 no
C132 C133 1.391(4) yes
C132 C137 1.391(4) yes
C133 C134 1.402(4) yes
C133 H1331 0.970 no
C134 C135 1.378(5) yes
C134 H1341 0.932 no
C135 C136 1.386(4) yes
C135 H1351 0.919 no
C136 C137 1.390(4) yes
C136 H1361 0.966 no
C137 H1371 0.972 no
C151 C152 1.410(7) yes
C151 C156 1.362(5) yes
C151 H1511 0.973 no
C152 C153 1.327(8) yes
C152 H1521 0.953 no
C153 C154 1.362(7) yes
C153 H1531 0.934 no
C154 C155 1.377(6) yes
C154 H1541 0.967 no
C155 C156 1.395(5) yes
C155 H1551 0.971 no
C156 C157 1.501(4) yes
C157 N158 1.476(3) yes
C157 H1571 0.977 no
C157 H1572 0.986 no
N158 N159 1.329(3) yes
N158 C161 1.344(3) yes
N159 N160 1.330(3) yes
N160 C162 1.362(3) yes
N160 Co101 1.9504(19) yes
C161 C162 1.381(3) yes
C161 H1611 0.954 no
C162 C163 1.449(3) yes
C163 C164 1.401(3) yes
C163 C168 1.399(3) yes
C164 C165 1.400(4) yes
C164 H1641 0.954 no
C165 C166 1.382(4) yes
C165 H1651 0.931 no
C166 C167 1.393(3) yes
C166 H1661 0.937 no
C167 C168 1.422(3) yes
C167 C171 1.442(3) yes
C168 N169 1.375(3) yes
N169 C170 1.378(3) yes
N169 Co101 1.9290(19) yes
C170 C171 1.424(3) yes
C170 C175 1.402(3) yes
C171 C172 1.392(3) yes
C172 C173 1.387(4) yes
C172 H1721 0.920 no
C173 C174 1.395(4) yes
C173 H1731 0.940 no
C174 C175 1.401(3) yes
C174 H1741 0.936 no
C175 C176 1.444(3) yes
C176 C177 1.382(3) yes
C176 N178 1.375(3) yes
C177 N180 1.346(3) yes
C177 H1771 0.946 no
N178 N179 1.325(3) yes
N178 Co101 1.9569(19) yes
N179 N180 1.332(3) yes
N180 C181 1.481(4) yes
C181 C182 1.480(6) yes
C181 H1812 0.982 no
C181 H1811 0.972 no
C182 C183 1.406(5) yes
C182 C187 1.387(6) yes
C183 C184 1.371(7) yes
C183 H1831 0.973 no
C184 C185 1.378(7) yes
C184 H1841 0.979 no
C185 C186 1.355(8) yes
C185 H1851 0.979 no
C186 C187 1.387(7) yes
C186 H1861 0.949 no
C187 H1871 0.962 no
O201 C202 1.225(4) yes
C202 N203 1.330(4) yes
C202 H2021 0.980 no
N203 C204 1.457(4) yes
N203 C205 1.462(4) yes
C204 H2041 0.987 no
C204 H2043 1.005 no
C204 H2042 1.002 no
C205 H2051 0.991 no
C205 H2053 0.998 no
C205 H2052 0.988 no
O211 H2112 0.873(18) no
O211 H2111 0.851(19) no
C1 C2 1.396(5) yes
C1 C6 1.404(4) yes
C1 H11 0.950 no
C2 C3 1.393(5) yes
C2 H21 0.955 no
C3 C4 1.385(6) yes
C3 H31 0.934 no
C4 C5 1.400(5) yes
C4 H41 0.938 no
C5 C6 1.388(4) yes
C5 H51 0.930 no
C6 C7 1.512(4) yes
C7 N8 1.475(3) yes
C7 H71 0.975 no
C7 H72 0.960 no
N8 N9 1.331(3) yes
N8 C11 1.344(4) yes
N9 N10 1.325(3) yes
N10 C12 1.366(3) yes
N10 Co1 1.9453(19) yes
C11 C12 1.383(3) yes
C11 H111 0.932 no
C12 C13 1.450(4) yes
C13 C14 1.408(4) yes
C13 C18 1.402(3) yes
C14 C15 1.395(4) yes
C14 H141 0.946 no
C15 C16 1.388(4) yes
C15 H151 0.939 no
C16 C17 1.391(4) yes
C16 H161 0.929 no
C17 C18 1.430(3) yes
C17 C21 1.439(3) yes
C18 N19 1.376(3) yes
N19 C20 1.377(3) yes
N19 Co1 1.923(2) yes
C20 C21 1.425(3) yes
C20 C25 1.404(3) yes
C21 C22 1.396(4) yes
C22 C23 1.380(4) yes
C22 H221 0.951 no
C23 C24 1.398(4) yes
C23 H231 0.926 no
C24 C25 1.397(3) yes
C24 H241 0.939 no
C25 C26 1.447(3) yes
C26 C27 1.379(3) yes
C26 N28 1.372(3) yes
C27 N30 1.342(3) yes
C27 H271 0.925 no
N28 N29 1.330(3) yes
N28 Co1 1.9471(19) yes
N29 N30 1.330(3) yes
N30 C31 1.480(3) yes
C31 C32 1.501(4) yes
C31 H312 1.007 no
C31 H311 0.977 no
C32 C33 1.392(4) yes
C32 C37 1.392(4) yes
C33 C34 1.386(4) yes
C33 H331 0.961 no
C34 C35 1.395(5) yes
C34 H341 0.949 no
C35 C36 1.383(5) yes
C35 H351 0.931 no
C36 C37 1.394(4) yes
C36 H361 0.954 no
C37 H371 0.967 no
C51 C52 1.392(5) yes
C51 C56 1.398(5) yes
C51 H511 1.002 no
C52 C53 1.396(6) yes
C52 H521 0.995 no
C53 C54 1.363(6) yes
C53 H531 0.982 no
C54 C55 1.405(5) yes
C54 H541 0.981 no
C55 C56 1.368(5) yes
C55 H551 0.948 no
C56 C57 1.491(4) yes
C57 N58 1.464(3) yes
C57 H572 0.981 no
C57 H571 0.996 no
N58 N59 1.328(3) yes
N58 C61 1.341(4) yes
N59 N60 1.326(3) yes
N60 C62 1.365(3) yes
N60 Co1 1.9426(19) yes
C61 C62 1.377(3) yes
C61 H611 0.915 no
C62 C63 1.442(4) yes
C63 C64 1.399(4) yes
C63 C68 1.401(3) yes
C64 C65 1.395(4) yes
C64 H641 0.932 no
C65 C66 1.381(4) yes
C65 H651 0.947 no
C66 C67 1.403(4) yes
C66 H661 0.919 no
C67 C68 1.418(4) yes
C67 C71 1.434(4) yes
C68 N69 1.378(3) yes
N69 C70 1.369(3) yes
N69 Co1 1.917(2) yes
C70 C71 1.429(3) yes
C70 C75 1.403(3) yes
C71 C72 1.393(4) yes
C72 C73 1.385(4) yes
C72 H721 0.936 no
C73 C74 1.405(4) yes
C73 H731 0.934 no
C74 C75 1.406(3) yes
C74 H741 0.938 no
C75 C76 1.453(3) yes
C76 C77 1.379(3) yes
C76 N78 1.367(3) yes
C77 N80 1.343(3) yes
C77 H771 0.940 no
N78 N79 1.330(3) yes
N78 Co1 1.9449(19) yes
N79 N80 1.332(3) yes
N80 C81 1.466(3) yes
C81 C82 1.514(4) yes
C81 H811 0.986 no
C81 H812 0.977 no
C82 C83 1.387(3) yes
C82 C87 1.391(4) yes
C83 C84 1.387(4) yes
C83 H831 0.940 no
C84 C85 1.380(4) yes
C84 H841 0.942 no
C85 C86 1.384(4) yes
C85 H851 0.943 no
C86 C87 1.385(4) yes
C86 H861 0.928 no
C87 H871 0.946 no
B1 F14 1.388(4) yes
B1 F12 1.389(4) yes
B1 F11 1.384(4) yes
B1 F13 1.387(4) yes
B2 F21 1.391(4) yes
B2 F22 1.376(4) yes
B2 F24 1.390(4) yes
B2 F23 1.404(3) yes

loop_
_geom_hbond_atom_site_label_D
_geom_hbond_atom_site_label_H
_geom_hbond_atom_site_label_A
_geom_hbond_site_symmetry_A
_geom_hbond_angle_DHA
_geom_hbond_distance_DH
_geom_hbond_distance_HA
_geom_hbond_distance_DA
_geom_hbond_publ_flag
C107 H1072 O211 . 152.52(8) 0.961 2.414 3.297(4) yes
C57 H572 N109 4_455 153.70(8) 0.981 2.544 3.451(4) yes
C61 H611 O211 4_455 175.47(9) 0.915 2.285 3.198(4) yes
C87 H871 N79 . 124.56(8) 0.946 2.454 3.090(4) yes
O211 H2112 O201 . 154(4) 0.873 1.906 2.720(4) yes
